data_7040932
loop_
_publ_author_name
'Jiang, Y.'
'Brunet, G.'
'Holmberg, R. J.'
'Habib, F.'
'Korobkov, I.'
'Murugesu, M.'

_publ_section_title
;
 Terminal solvent effects on the anisotropy barriers of Dy2 systems.
;
_journal_issue 42
_journal_name_full 'Dalton transactions (Cambridge, England : 2003)'
_journal_page_first 16709
_journal_page_last 16715
_journal_paper_doi 10.1039/c6dt03366k
_journal_volume 45
_journal_year 2016
_chemical_formula_sum 'C34 H36 Cl2 Dy2 N8 O8'
_chemical_formula_weight 1080.61
_chemical_name_systematic
; 
 ? 
;
_space_group_crystal_system monoclinic
_space_group_IT_number 14
_space_group_name_Hall '-P 2yn'
_space_group_name_H-M_alt 'P 1 21/n 1'
_symmetry_space_group_name_Hall '-P 2yn'
_symmetry_space_group_name_H-M 'P 1 21/n 1'
_atom_sites_solution_hydrogens geom
_audit_creation_method SHELXL-2013
_audit_update_record
;
2016-08-29 deposited with the CCDC.
2016-10-07 downloaded from the CCDC.
;
_cell_angle_alpha 90
_cell_angle_beta 98.4461(11)
_cell_angle_gamma 90
_cell_formula_units_Z 2
_cell_length_a 9.2840(5)
_cell_length_b 12.1401(6)
_cell_length_c 17.5090(8)
_cell_measurement_reflns_used 9982
_cell_measurement_temperature 200(2)
_cell_measurement_theta_max 28.13
_cell_measurement_theta_min 2.35
_cell_volume 1952.01(17)
_computing_cell_refinement 'APEX II, Bruker (2009)'
_computing_data_collection 'APEX II, Bruker (2009)'
_computing_data_reduction 'XPREP, Bruker (2009)'
_computing_molecular_graphics 'SHELXTL, Bruker (2004)'
_computing_publication_material 'SHELXTL, Bruker (2004)'
_computing_structure_refinement 'SHELXL-2013 (Sheldrick, 2013)'
_computing_structure_solution 'SHELXS-03 (Sheldrick, 2003)'
_diffrn_ambient_temperature 200(2)
_diffrn_measured_fraction_theta_full 0.996
_diffrn_measured_fraction_theta_max 0.983
_diffrn_measurement_device_type 'Bruker APEX-II CCD'
_diffrn_measurement_method '\f and \w scans'
_diffrn_radiation_type MoK\a
_diffrn_radiation_wavelength 0.71073
_diffrn_reflns_av_R_equivalents 0.0277
_diffrn_reflns_av_unetI/netI 0.0215
_diffrn_reflns_Laue_measured_fraction_full 0.996
_diffrn_reflns_Laue_measured_fraction_max 0.983
_diffrn_reflns_limit_h_max 12
_diffrn_reflns_limit_h_min -12
_diffrn_reflns_limit_k_max 16
_diffrn_reflns_limit_k_min -16
_diffrn_reflns_limit_l_max 23
_diffrn_reflns_limit_l_min -23
_diffrn_reflns_number 27137
_diffrn_reflns_point_group_measured_fraction_full 0.996
_diffrn_reflns_point_group_measured_fraction_max 0.983
_diffrn_reflns_theta_full 25.242
_diffrn_reflns_theta_max 28.341
_diffrn_reflns_theta_min 2.049
_exptl_absorpt_coefficient_mu 3.994
_exptl_absorpt_correction_T_max 0.7457
_exptl_absorpt_correction_T_min 0.5296
_exptl_absorpt_correction_type multi-scan
_exptl_absorpt_process_details 'SADABS, Bruker (2003)'
_exptl_crystal_colour yellow
_exptl_crystal_density_diffrn 1.839
_exptl_crystal_density_meas ?
_exptl_crystal_description block
_exptl_crystal_F_000 1052
_exptl_crystal_preparation ', Magnetic properties'
_exptl_crystal_size_max 0.210
_exptl_crystal_size_mid 0.130
_exptl_crystal_size_min 0.080
_refine_diff_density_max 1.095
_refine_diff_density_min -0.651
_refine_diff_density_rms 0.091
_refine_ls_extinction_method none
_refine_ls_goodness_of_fit_ref 1.017
_refine_ls_hydrogen_treatment constr
_refine_ls_matrix_type full
_refine_ls_number_parameters 244
_refine_ls_number_reflns 4797
_refine_ls_number_restraints 48
_refine_ls_restrained_S_all 1.031
_refine_ls_R_factor_all 0.0388
_refine_ls_R_factor_gt 0.0267
_refine_ls_shift/su_max 0.001
_refine_ls_shift/su_mean 0.000
_refine_ls_structure_factor_coef Fsqd
_refine_ls_weighting_details 'w=1/[\s^2^(Fo^2^)+(0.0386P)^2^+1.6534P] where P=(Fo^2^+2Fc^2^)/3'
_refine_ls_weighting_scheme calc
_refine_ls_wR_factor_gt 0.0648
_refine_ls_wR_factor_ref 0.0716
_reflns_Friedel_coverage 0.000
_reflns_number_gt 3915
_reflns_number_total 4797
_reflns_threshold_expression 'I > 2\s(I)'
_cod_data_source_file c6dt03366k2.cif
_cod_data_source_block mm335
_cod_depositor_comments
;
The following automatic conversions were performed:

'_exptl_crystal_density_meas' value 'n/a' was changed to '?' - the
value is perceived as not measured.

Automatic conversion script
Id: cif_fix_values 4268 2015-11-12 08:31:59Z antanas 

 Adding full bibliography for 7040931--7040933.cif.
;
_cod_database_code 7040932
_shelx_space_group_comment
; 
The symmetry employed for this shelxl refinement is uniquely defined 
by the following loop, which should always be used as a source of 
symmetry information in preference to the above space-group names. 
They are only intended as comments. 
;
_shelx_estimated_absorpt_t_min 0.488
_shelx_estimated_absorpt_t_max 0.741
_shelxl_version_number 2013-4

loop_
_space_group_symop_operation_xyz
'x, y, z'
'-x+1/2, y+1/2, -z+1/2'
'-x, -y, -z'
'x-1/2, -y-1/2, z-1/2'

loop_
_atom_site_label
_atom_site_type_symbol
_atom_site_fract_x
_atom_site_fract_y
_atom_site_fract_z
_atom_site_U_iso_or_equiv
_atom_site_adp_type
_atom_site_occupancy
_atom_site_site_symmetry_order
_atom_site_calc_flag
_atom_site_refinement_flags_posn
_atom_site_refinement_flags_adp
Dy1 Dy 0.64015(2) 0.38947(2) 0.04388(2) 0.03921(7) Uani 1 1 d . .
Cl1 Cl 0.75424(11) 0.52916(10) 0.14925(6) 0.0618(3) Uani 1 1 d . .
O1 O 0.7974(3) 0.2605(2) 0.07388(17) 0.0641(8) Uani 1 1 d . .
O2 O 0.9006(4) 0.0810(3) 0.1454(2) 0.0742(9) Uani 1 1 d . .
O3 O 0.5892(2) 0.5314(2) -0.04435(13) 0.0423(5) Uani 1 1 d . .
O4 O 0.5258(5) 0.2727(3) -0.0482(2) 0.0929(12) Uani 1 1 d . U
N1 N 0.8209(3) 0.4171(3) -0.04314(16) 0.0430(6) Uani 1 1 d . .
N2 N 0.8004(3) 0.5042(2) -0.09698(17) 0.0458(7) Uani 1 1 d . .
N3 N 0.5102(3) 0.6967(2) -0.13752(17) 0.0438(6) Uani 1 1 d . .
N4 N 0.4620(6) 0.1803(5) -0.1546(4) 0.1067(16) Uani 1 1 d . U
C1 C 0.9184(4) 0.2209(3) 0.0554(2) 0.0472(8) Uani 1 1 d . .
C2 C 0.9795(5) 0.1250(3) 0.0926(2) 0.0540(9) Uani 1 1 d . .
C3 C 1.1078(5) 0.0814(4) 0.0758(3) 0.0667(12) Uani 1 1 d . .
H3A H 1.1451 0.0155 0.1005 0.080 Uiso 1 1 calc R U
C4 C 1.1835(5) 0.1331(4) 0.0230(3) 0.0725(14) Uani 1 1 d . .
H4A H 1.2740 0.1042 0.0131 0.087 Uiso 1 1 calc R U
C5 C 1.1267(4) 0.2262(4) -0.0150(3) 0.0625(11) Uani 1 1 d . .
H5A H 1.1778 0.2608 -0.0516 0.075 Uiso 1 1 calc R U
C6 C 0.9941(4) 0.2704(3) 0.0000(2) 0.0465(8) Uani 1 1 d . .
C7 C 0.9638(7) -0.0101(4) 0.1889(3) 0.0897(17) Uani 1 1 d . .
H7A H 0.8991 -0.0340 0.2252 0.134 Uiso 1 1 calc R U
H7B H 1.0582 0.0116 0.2177 0.134 Uiso 1 1 calc R U
H7C H 0.9779 -0.0709 0.1539 0.134 Uiso 1 1 calc R U
C8 C 0.9429(4) 0.3659(3) -0.0447(2) 0.0474(8) Uani 1 1 d . .
H8A H 1.0048 0.3943 -0.0787 0.057 Uiso 1 1 calc R U
C9 C 0.6805(3) 0.5555(3) -0.09215(18) 0.0384(7) Uani 1 1 d . .
C10 C 0.6402(4) 0.6512(3) -0.14402(19) 0.0419(7) Uani 1 1 d . .
C11 C 0.7271(4) 0.6900(3) -0.1953(2) 0.0560(10) Uani 1 1 d . .
H11A H 0.8185 0.6564 -0.1984 0.067 Uiso 1 1 calc R U
C12 C 0.6802(5) 0.7776(4) -0.2418(3) 0.0685(12) Uani 1 1 d . .
H12A H 0.7389 0.8055 -0.2776 0.082 Uiso 1 1 calc R U
C13 C 0.5479(5) 0.8246(4) -0.2362(3) 0.0656(11) Uani 1 1 d . .
H13A H 0.5130 0.8848 -0.2683 0.079 Uiso 1 1 calc R U
C14 C 0.4666(4) 0.7828(3) -0.1833(2) 0.0560(9) Uani 1 1 d . .
H14A H 0.3757 0.8163 -0.1789 0.067 Uiso 1 1 calc R U
C15 C 0.4916(7) 0.2640(6) -0.1099(4) 0.1019(18) Uani 1 1 d . U
H15A H 0.4813 0.3324 -0.1365 0.122 Uiso 1 1 calc R U
C16 C 0.4862(16) 0.0758(9) -0.1180(8) 0.217(5) Uani 1 1 d . U
H16A H 0.5301 0.0863 -0.0640 0.326 Uiso 1 1 calc R U
H16B H 0.5520 0.0322 -0.1449 0.326 Uiso 1 1 calc R U
H16C H 0.3932 0.0370 -0.1198 0.326 Uiso 1 1 calc R U
C17 C 0.3986(10) 0.1940(10) -0.2314(6) 0.166(3) Uani 1 1 d . U
H17A H 0.3967 0.2724 -0.2447 0.249 Uiso 1 1 calc R U
H17B H 0.2990 0.1651 -0.2384 0.249 Uiso 1 1 calc R U
H17C H 0.4558 0.1539 -0.2652 0.249 Uiso 1 1 calc R U

loop_
_atom_site_aniso_label
_atom_site_aniso_U_11
_atom_site_aniso_U_22
_atom_site_aniso_U_33
_atom_site_aniso_U_23
_atom_site_aniso_U_13
_atom_site_aniso_U_12
Dy1 0.03604(9) 0.04441(10) 0.03916(10) 0.00325(7) 0.01209(6) 0.00488(6)
Cl1 0.0571(5) 0.0783(7) 0.0493(5) -0.0056(5) 0.0053(4) -0.0151(5)
O1 0.0614(16) 0.0594(17) 0.0798(19) 0.0252(15) 0.0377(15) 0.0248(13)
O2 0.080(2) 0.0677(19) 0.082(2) 0.0303(16) 0.0367(18) 0.0292(16)
O3 0.0357(11) 0.0540(14) 0.0393(12) 0.0098(10) 0.0129(9) 0.0071(10)
O4 0.112(3) 0.092(3) 0.080(2) -0.039(2) 0.032(2) -0.033(2)
N1 0.0394(14) 0.0487(16) 0.0428(16) 0.0061(12) 0.0127(12) 0.0050(12)
N2 0.0446(15) 0.0490(17) 0.0467(16) 0.0091(13) 0.0168(12) 0.0041(13)
N3 0.0419(15) 0.0453(16) 0.0450(15) 0.0057(13) 0.0086(12) 0.0015(12)
N4 0.107(4) 0.090(3) 0.127(4) -0.046(3) 0.032(3) -0.008(3)
C1 0.0439(18) 0.049(2) 0.051(2) 0.0008(16) 0.0123(15) 0.0095(15)
C2 0.055(2) 0.052(2) 0.057(2) 0.0062(17) 0.0152(18) 0.0140(17)
C3 0.066(3) 0.067(3) 0.070(3) 0.013(2) 0.018(2) 0.028(2)
C4 0.056(2) 0.087(3) 0.079(3) 0.015(3) 0.025(2) 0.036(2)
C5 0.054(2) 0.073(3) 0.065(3) 0.011(2) 0.0237(19) 0.019(2)
C6 0.0420(17) 0.051(2) 0.0474(19) -0.0013(16) 0.0087(15) 0.0070(15)
C7 0.111(4) 0.079(3) 0.086(4) 0.037(3) 0.039(3) 0.032(3)
C8 0.0410(18) 0.056(2) 0.048(2) 0.0002(16) 0.0179(15) 0.0023(15)
C9 0.0365(16) 0.0445(18) 0.0350(16) 0.0001(13) 0.0077(12) -0.0013(14)
C10 0.0419(17) 0.0452(18) 0.0398(17) 0.0011(14) 0.0094(14) -0.0028(15)
C11 0.051(2) 0.063(2) 0.058(2) 0.0163(19) 0.0225(17) 0.0032(18)
C12 0.068(3) 0.074(3) 0.068(3) 0.026(2) 0.024(2) -0.003(2)
C13 0.069(3) 0.062(3) 0.067(3) 0.026(2) 0.013(2) 0.008(2)
C14 0.052(2) 0.053(2) 0.063(2) 0.0120(19) 0.0084(18) 0.0067(17)
C15 0.103(4) 0.106(4) 0.095(4) -0.006(3) 0.006(3) -0.014(3)
C16 0.291(15) 0.118(6) 0.259(12) 0.018(7) 0.097(10) 0.034(7)
C17 0.151(7) 0.201(9) 0.145(6) -0.024(6) 0.017(5) -0.027(7)

loop_
_atom_type_symbol
_atom_type_description
_atom_type_scat_dispersion_real
_atom_type_scat_dispersion_imag
_atom_type_scat_source
C C 0.0033 0.0016 'International Tables Vol C Tables 4.2.6.8 and 6.1.1.4'
H H 0.0000 0.0000 'International Tables Vol C Tables 4.2.6.8 and 6.1.1.4'
N N 0.0061 0.0033 'International Tables Vol C Tables 4.2.6.8 and 6.1.1.4'
O O 0.0106 0.0060 'International Tables Vol C Tables 4.2.6.8 and 6.1.1.4'
Cl Cl 0.1484 0.1585 'International Tables Vol C Tables 4.2.6.8 and 6.1.1.4'
Dy Dy -0.1892 4.4098 'International Tables Vol C Tables 4.2.6.8 and 6.1.1.4'

loop_
_geom_angle_atom_site_label_1
_geom_angle_atom_site_label_2
_geom_angle_atom_site_label_3
_geom_angle
_geom_angle_site_symmetry_1
_geom_angle_site_symmetry_3
O1 Dy1 O4 87.09(15) . .
O1 Dy1 O3 140.24(8) . .
O4 Dy1 O3 87.85(13) . .
O1 Dy1 O3 152.11(9) . 3_665
O4 Dy1 O3 85.91(12) . 3_665
O3 Dy1 O3 66.38(8) . 3_665
O1 Dy1 N1 75.47(10) . .
O4 Dy1 N1 86.30(12) . .
O3 Dy1 N1 64.85(9) . .
O3 Dy1 N1 130.82(9) 3_665 .
O1 Dy1 N3 87.71(9) . 3_665
O4 Dy1 N3 87.58(12) . 3_665
O3 Dy1 N3 131.42(8) . 3_665
O3 Dy1 N3 65.05(8) 3_665 3_665
N1 Dy1 N3 162.36(10) . 3_665
O1 Dy1 Cl1 96.29(9) . .
O4 Dy1 Cl1 176.24(11) . .
O3 Dy1 Cl1 90.58(7) . .
O3 Dy1 Cl1 90.32(7) 3_665 .
N1 Dy1 Cl1 96.13(8) . .
N3 Dy1 Cl1 90.90(7) 3_665 .
O1 Dy1 Dy1 170.99(8) . 3_665
O4 Dy1 Dy1 86.27(12) . 3_665
O3 Dy1 Dy1 33.36(5) . 3_665
O3 Dy1 Dy1 33.02(5) 3_665 3_665
N1 Dy1 Dy1 98.02(7) . 3_665
N3 Dy1 Dy1 98.07(6) 3_665 3_665
Cl1 Dy1 Dy1 90.54(3) . 3_665
C1 O1 Dy1 141.7(2) . .
C2 O2 C7 116.5(3) . .
C9 O3 Dy1 120.3(2) . .
C9 O3 Dy1 125.9(2) . 3_665
Dy1 O3 Dy1 113.62(8) . 3_665
C15 O4 Dy1 143.1(5) . .
C8 N1 N2 112.2(3) . .
C8 N1 Dy1 129.0(3) . .
N2 N1 Dy1 118.7(2) . .
C9 N2 N1 110.6(3) . .
C14 N3 C10 117.6(3) . .
C14 N3 Dy1 124.2(2) . 3_665
C10 N3 Dy1 118.1(2) . 3_665
C15 N4 C17 120.9(8) . .
C15 N4 C16 115.1(8) . .
C17 N4 C16 123.7(8) . .
O1 C1 C2 119.5(3) . .
O1 C1 C6 123.1(3) . .
C2 C1 C6 117.4(3) . .
O2 C2 C3 124.1(4) . .
O2 C2 C1 114.5(3) . .
C3 C2 C1 121.4(4) . .
C2 C3 C4 120.5(4) . .
C5 C4 C3 119.8(4) . .
C4 C5 C6 120.6(4) . .
C5 C6 C1 120.3(3) . .
C5 C6 C8 115.8(3) . .
C1 C6 C8 123.9(3) . .
N1 C8 C6 126.5(3) . .
N2 C9 O3 125.5(3) . .
N2 C9 C10 118.6(3) . .
O3 C9 C10 115.9(3) . .
N3 C10 C11 122.3(3) . .
N3 C10 C9 114.6(3) . .
C11 C10 C9 123.1(3) . .
C12 C11 C10 119.2(4) . .
C13 C12 C11 119.3(4) . .
C12 C13 C14 118.8(4) . .
N3 C14 C13 122.8(4) . .
O4 C15 N4 133.4(8) . .

loop_
_geom_bond_atom_site_label_1
_geom_bond_atom_site_label_2
_geom_bond_distance
_geom_bond_site_symmetry_2
Dy1 O1 2.153(2) .
Dy1 O4 2.288(4) .
Dy1 O3 2.316(2) .
Dy1 O3 2.337(2) 3_665
Dy1 N1 2.449(3) .
Dy1 N3 2.530(3) 3_665
Dy1 Cl1 2.6130(10) .
Dy1 Dy1 3.8936(3) 3_665
O1 C1 1.306(4) .
O2 C2 1.370(5) .
O2 C7 1.420(5) .
O3 C9 1.309(4) .
O3 Dy1 2.337(2) 3_665
O4 C15 1.086(7) .
N1 C8 1.296(5) .
N1 N2 1.411(4) .
N2 C9 1.289(4) .
N3 C14 1.342(5) .
N3 C10 1.347(4) .
N3 Dy1 2.530(3) 3_665
N4 C15 1.287(8) .
N4 C17 1.398(10) .
N4 C16 1.424(12) .
C1 C2 1.411(5) .
C1 C6 1.414(5) .
C2 C3 1.374(6) .
C3 C4 1.390(7) .
C4 C5 1.377(6) .
C5 C6 1.402(5) .
C6 C8 1.440(5) .
C9 C10 1.488(5) .
C10 C11 1.375(5) .
C11 C12 1.372(6) .
C12 C13 1.370(6) .
C13 C14 1.376(6) .

loop_
_geom_torsion_atom_site_label_1
_geom_torsion_atom_site_label_2
_geom_torsion_atom_site_label_3
_geom_torsion_atom_site_label_4
_geom_torsion
_geom_torsion_site_symmetry_1
C8 N1 N2 C9 -177.9(3) .
Dy1 N1 N2 C9 -1.9(4) .
Dy1 O1 C1 C2 -176.8(3) .
Dy1 O1 C1 C6 4.0(7) .
C7 O2 C2 C3 5.1(7) .
C7 O2 C2 C1 -174.9(4) .
O1 C1 C2 O2 1.0(6) .
C6 C1 C2 O2 -179.8(4) .
O1 C1 C2 C3 -179.0(4) .
C6 C1 C2 C3 0.2(6) .
O2 C2 C3 C4 -178.1(5) .
C1 C2 C3 C4 1.9(8) .
C2 C3 C4 C5 -2.5(9) .
C3 C4 C5 C6 0.9(8) .
C4 C5 C6 C1 1.2(7) .
C4 C5 C6 C8 -178.2(4) .
O1 C1 C6 C5 177.4(4) .
C2 C1 C6 C5 -1.8(6) .
O1 C1 C6 C8 -3.2(6) .
C2 C1 C6 C8 177.6(4) .
N2 N1 C8 C6 -176.9(3) .
Dy1 N1 C8 C6 7.7(6) .
C5 C6 C8 N1 176.6(4) .
C1 C6 C8 N1 -2.8(6) .
N1 N2 C9 O3 0.0(5) .
N1 N2 C9 C10 179.4(3) .
Dy1 O3 C9 N2 2.0(5) .
Dy1 O3 C9 N2 -172.8(3) 3_665
Dy1 O3 C9 C10 -177.4(2) .
Dy1 O3 C9 C10 7.7(4) 3_665
C14 N3 C10 C11 -0.1(6) .
Dy1 N3 C10 C11 177.7(3) 3_665
C14 N3 C10 C9 -179.4(3) .
Dy1 N3 C10 C9 -1.6(4) 3_665
N2 C9 C10 N3 177.1(3) .
O3 C9 C10 N3 -3.4(4) .
N2 C9 C10 C11 -2.2(5) .
O3 C9 C10 C11 177.3(3) .
N3 C10 C11 C12 -0.3(6) .
C9 C10 C11 C12 179.0(4) .
C10 C11 C12 C13 0.0(7) .
C11 C12 C13 C14 0.7(7) .
C10 N3 C14 C13 0.8(6) .
Dy1 N3 C14 C13 -176.9(3) 3_665
C12 C13 C14 N3 -1.1(7) .
Dy1 O4 C15 N4 157.7(6) .
C17 N4 C15 O4 170.2(9) .
C16 N4 C15 O4 -4.4(13) .
